data_4106550
loop_
_publ_author_name
'Arjun Raghuraman'
'Eunhwa Ko'
'Lisa M. Perez'
'Thomas R. Ioerger'
'Kevin Burgess'

_publ_section_title
;
 Pyrrolinone-Pyrrolidine Oligomers as Universal Peptidomimetics
;
_journal_name_full 'Journal of the American Chemical Society'
_journal_page_first 12350
_journal_page_last 12353
_journal_paper_doi 10.1021/ja2033734
_journal_volume 133
_journal_year 2011
_chemical_absolute_configuration ab
_chemical_formula_sum 'C19 H27 Cl N2 O2'
_chemical_formula_weight 350.88
_chemical_name_systematic
;
 ?
;
_space_group_IT_number 4
_symmetry_cell_setting monoclinic
_symmetry_space_group_name_Hall 'P 2yb'
_symmetry_space_group_name_H-M 'P 1 21 1'
_atom_sites_solution_hydrogens geom
_atom_sites_solution_primary direct
_atom_sites_solution_secondary difmap
_audit_creation_method SHELXL-97
_cell_angle_alpha 90.00
_cell_angle_beta 106.185(4)
_cell_angle_gamma 90.00
_cell_formula_units_Z 2
_cell_length_a 11.8906(6)
_cell_length_b 5.7704(3)
_cell_length_c 13.5908(7)
_cell_measurement_reflns_used 4736
_cell_measurement_temperature 110(2)
_cell_measurement_theta_max 60.65
_cell_measurement_theta_min 3.39
_cell_volume 895.55(8)
_computing_cell_refinement 'Bruker FRAMBO'
_computing_data_collection 'Bruker FRAMBO'
_computing_data_reduction 'Bruker SAINT'
_computing_molecular_graphics 'Bruker SHELXTL'
_computing_publication_material 'Bruker SHELXTL'
_computing_structure_refinement 'SHELXL-97 (Sheldrick, 1997)'
_computing_structure_solution 'SHELXS-97 (Sheldrick, 1990)'
_diffrn_ambient_temperature 110(2)
_diffrn_measured_fraction_theta_full 0.993
_diffrn_measured_fraction_theta_max 0.993
_diffrn_measurement_device_type 'MWPC area detector'
_diffrn_measurement_method '\f and \w scans'
_diffrn_radiation_monochromator graphite
_diffrn_radiation_source 'fine-focus sealed tube'
_diffrn_radiation_type CuK\a
_diffrn_radiation_wavelength 1.54178
_diffrn_reflns_av_R_equivalents 0.0497
_diffrn_reflns_av_sigmaI/netI 0.0428
_diffrn_reflns_limit_h_max 13
_diffrn_reflns_limit_h_min -13
_diffrn_reflns_limit_k_max 6
_diffrn_reflns_limit_k_min -6
_diffrn_reflns_limit_l_max 15
_diffrn_reflns_limit_l_min -15
_diffrn_reflns_number 18976
_diffrn_reflns_theta_full 62.33
_diffrn_reflns_theta_max 62.33
_diffrn_reflns_theta_min 3.39
_diffrn_standards_number 0
_exptl_absorpt_coefficient_mu 1.992
_exptl_absorpt_correction_T_max 0.9612
_exptl_absorpt_correction_T_min 0.6914
_exptl_absorpt_correction_type multi-scan
_exptl_absorpt_process_details sadabs
_exptl_crystal_colour 'colorless '
_exptl_crystal_density_diffrn 1.301
_exptl_crystal_description plate
_exptl_crystal_F_000 376
_exptl_crystal_size_max 0.20
_exptl_crystal_size_mid 0.15
_exptl_crystal_size_min 0.02
_refine_diff_density_max 0.949
_refine_diff_density_min -0.295
_refine_diff_density_rms 0.087
_refine_ls_abs_structure_details 'Flack H D (1983), Acta Cryst. A39, 876-881'
_refine_ls_abs_structure_Flack 0.01(3)
_refine_ls_extinction_method none
_refine_ls_goodness_of_fit_ref 1.008
_refine_ls_hydrogen_treatment constr
_refine_ls_matrix_type full
_refine_ls_number_parameters 220
_refine_ls_number_reflns 2697
_refine_ls_number_restraints 1
_refine_ls_restrained_S_all 1.008
_refine_ls_R_factor_all 0.0723
_refine_ls_R_factor_gt 0.0634
_refine_ls_shift/su_max 0.000
_refine_ls_shift/su_mean 0.000
_refine_ls_structure_factor_coef Fsqd
_refine_ls_weighting_details 'calc w=1/[\s^2^(Fo^2^)+(0.1348P)^2^+0.0000P] where P=(Fo^2^+2Fc^2^)/3'
_refine_ls_weighting_scheme calc
_refine_ls_wR_factor_gt 0.1608
_refine_ls_wR_factor_ref 0.1691
_reflns_number_gt 2288
_reflns_number_total 2697
_reflns_threshold_expression >2sigma(I)
_cod_data_source_file ja2033734_si_002.cif
_cod_data_source_block dr82
_cod_database_code 4106550

loop_
_symmetry_equiv_pos_as_xyz
'x, y, z'
'-x, y+1/2, -z'

loop_
_atom_site_label
_atom_site_type_symbol
_atom_site_fract_x
_atom_site_fract_y
_atom_site_fract_z
_atom_site_U_iso_or_equiv
_atom_site_adp_type
_atom_site_occupancy
_atom_site_symmetry_multiplicity
_atom_site_calc_flag
_atom_site_refinement_flags
Cl1 Cl 0.08622(8) 0.39010(17) 0.10516(8) 0.0244(3) Uani 1 1 d .
O1 O 0.7835(2) 1.1137(6) 0.2631(2) 0.0245(7) Uani 1 1 d .
O2 O 0.4584(3) 0.6170(6) 0.1218(2) 0.0294(8) Uani 1 1 d .
N1 N 0.4798(3) 0.9843(7) 0.1908(3) 0.0258(9) Uani 1 1 d .
N2 N 0.1720(3) 0.8844(8) 0.0753(2) 0.0213(8) Uani 1 1 d .
H2A H 0.1310 0.7490 0.0746 0.026 Uiso 1 1 calc R
H2B H 0.1209 1.0071 0.0676 0.026 Uiso 1 1 calc R
C1 C 0.7274(4) 0.9157(10) 0.6087(3) 0.0302(12) Uani 1 1 d .
H1 H 0.7597 0.8374 0.6718 0.036 Uiso 1 1 calc R
C2 C 0.6363(4) 0.8200(9) 0.5345(4) 0.0331(13) Uani 1 1 d .
H2 H 0.6053 0.6751 0.5474 0.040 Uiso 1 1 calc R
C3 C 0.5885(4) 0.9287(9) 0.4413(3) 0.0264(12) Uani 1 1 d .
H3 H 0.5267 0.8567 0.3908 0.032 Uiso 1 1 calc R
C4 C 0.6321(4) 1.1485(9) 0.4215(3) 0.0236(10) Uani 1 1 d .
C5 C 0.5813(4) 1.2821(9) 0.3236(3) 0.0249(11) Uani 1 1 d .
H5A H 0.6282 1.4246 0.3258 0.030 Uiso 1 1 calc R
H5B H 0.5008 1.3306 0.3218 0.030 Uiso 1 1 calc R
C6 C 0.5759(4) 1.1523(8) 0.2232(3) 0.0222(10) Uani 1 1 d .
H6 H 0.5681 1.2690 0.1673 0.027 Uiso 1 1 calc R
C7 C 0.6794(4) 1.0041(9) 0.2274(4) 0.0243(11) Uani 1 1 d .
C8 C 0.8959(4) 0.9860(9) 0.2931(3) 0.0242(10) Uani 1 1 d .
C9 C 0.8902(4) 0.8023(9) 0.3724(4) 0.0300(11) Uani 1 1 d .
H9A H 0.8727 0.8767 0.4312 0.045 Uiso 1 1 calc R
H9B H 0.9657 0.7223 0.3951 0.045 Uiso 1 1 calc R
H9C H 0.8286 0.6900 0.3416 0.045 Uiso 1 1 calc R
C10 C 0.9215(4) 0.8854(11) 0.1986(3) 0.0251(10) Uani 1 1 d .
H10A H 0.8591 0.7773 0.1651 0.038 Uiso 1 1 calc R
H10B H 0.9965 0.8030 0.2186 0.038 Uiso 1 1 calc R
H10C H 0.9256 1.0109 0.1511 0.038 Uiso 1 1 calc R
C11 C 0.9827(4) 1.1756(10) 0.3406(4) 0.0325(12) Uani 1 1 d .
H11A H 0.9810 1.2964 0.2896 0.049 Uiso 1 1 calc R
H11B H 1.0617 1.1096 0.3638 0.049 Uiso 1 1 calc R
H11C H 0.9615 1.2430 0.3992 0.049 Uiso 1 1 calc R
C12 C 0.3608(4) 1.0670(8) 0.1441(3) 0.0211(10) Uani 1 1 d .
H12 H 0.3531 1.2276 0.1691 0.025 Uiso 1 1 calc R
C13 C 0.3239(4) 1.0679(9) 0.0252(4) 0.0288(11) Uani 1 1 d .
H13A H 0.2924 1.2216 -0.0011 0.035 Uiso 1 1 calc R
H13B H 0.3919 1.0325 -0.0008 0.035 Uiso 1 1 calc R
C14 C 0.2307(4) 0.8838(10) -0.0085(3) 0.0267(10) Uani 1 1 d .
H14A H 0.1749 0.9240 -0.0752 0.032 Uiso 1 1 calc R
H14B H 0.2660 0.7308 -0.0143 0.032 Uiso 1 1 calc R
C15 C 0.2679(3) 0.9064(10) 0.1731(3) 0.0221(9) Uani 1 1 d .
H15A H 0.3020 0.7531 0.1972 0.027 Uiso 1 1 calc R
H15B H 0.2386 0.9782 0.2274 0.027 Uiso 1 1 calc R
C16 C 0.5204(4) 0.7774(8) 0.1659(3) 0.0238(10) Uani 1 1 d .
C17 C 0.6503(4) 0.7866(9) 0.1983(4) 0.0238(10) Uani 1 1 d .
H17 H 0.7025 0.6619 0.1982 0.029 Uiso 1 1 calc R
C18 C 0.7718(4) 1.1301(10) 0.5898(4) 0.0319(12) Uani 1 1 d .
H18 H 0.8341 1.1995 0.6408 0.038 Uiso 1 1 calc R
C19 C 0.7254(4) 1.2434(9) 0.4963(4) 0.0270(11) Uani 1 1 d .
H19 H 0.7580 1.3870 0.4837 0.032 Uiso 1 1 calc R

loop_
_atom_site_aniso_label
_atom_site_aniso_U_11
_atom_site_aniso_U_22
_atom_site_aniso_U_33
_atom_site_aniso_U_23
_atom_site_aniso_U_13
_atom_site_aniso_U_12
Cl1 0.0233(6) 0.0172(6) 0.0326(6) 0.0006(5) 0.0076(4) -0.0002(5)
O1 0.0197(17) 0.0226(19) 0.0309(17) -0.0025(14) 0.0065(13) -0.0002(14)
O2 0.0318(18) 0.0218(19) 0.0335(18) -0.0008(15) 0.0075(14) 0.0019(15)
N1 0.018(2) 0.019(2) 0.035(2) -0.0057(17) -0.0010(17) -0.0001(16)
N2 0.0144(17) 0.0208(19) 0.0279(19) -0.0005(19) 0.0046(14) -0.0029(17)
C1 0.026(3) 0.040(3) 0.025(2) 0.010(2) 0.0074(19) 0.003(2)
C2 0.031(3) 0.033(3) 0.040(3) 0.001(2) 0.018(2) -0.002(2)
C3 0.021(2) 0.031(3) 0.028(3) -0.002(2) 0.0087(19) 0.001(2)
C4 0.019(2) 0.027(3) 0.025(2) -0.003(2) 0.0075(18) 0.0043(19)
C5 0.027(3) 0.021(3) 0.027(3) 0.002(2) 0.008(2) 0.002(2)
C6 0.018(2) 0.019(3) 0.030(2) 0.003(2) 0.0085(18) -0.0008(19)
C7 0.024(3) 0.027(3) 0.026(2) 0.002(2) 0.014(2) 0.000(2)
C8 0.017(2) 0.028(3) 0.025(2) -0.0011(19) 0.0003(19) 0.0062(19)
C9 0.024(3) 0.034(3) 0.030(3) 0.004(2) 0.005(2) 0.002(2)
C10 0.017(2) 0.033(3) 0.025(2) -0.007(2) 0.0053(17) -0.001(2)
C11 0.025(3) 0.034(3) 0.035(3) -0.005(2) 0.003(2) 0.007(2)
C12 0.018(2) 0.017(2) 0.026(2) 0.0005(18) 0.0029(18) -0.0045(17)
C13 0.029(3) 0.029(3) 0.030(3) 0.007(2) 0.013(2) 0.000(2)
C14 0.027(2) 0.028(3) 0.024(2) -0.001(2) 0.0034(18) 0.001(2)
C15 0.014(2) 0.030(3) 0.023(2) 0.000(2) 0.0057(16) 0.001(2)
C16 0.025(3) 0.014(2) 0.024(2) -0.0002(19) -0.0067(19) -0.003(2)
C17 0.025(3) 0.016(2) 0.034(3) -0.003(2) 0.014(2) 0.001(2)
C18 0.024(3) 0.046(3) 0.024(3) -0.003(2) 0.0035(19) -0.003(2)
C19 0.020(2) 0.027(3) 0.036(3) -0.001(2) 0.010(2) -0.005(2)

loop_
_atom_type_symbol
_atom_type_description
_atom_type_scat_dispersion_real
_atom_type_scat_dispersion_imag
_atom_type_scat_source
C C 0.0181 0.0091 'International Tables Vol C Tables 4.2.6.8 and 6.1.1.4'
H H 0.0000 0.0000 'International Tables Vol C Tables 4.2.6.8 and 6.1.1.4'
N N 0.0311 0.0180 'International Tables Vol C Tables 4.2.6.8 and 6.1.1.4'
O O 0.0492 0.0322 'International Tables Vol C Tables 4.2.6.8 and 6.1.1.4'
Cl Cl 0.3639 0.7018 'International Tables Vol C Tables 4.2.6.8 and 6.1.1.4'

loop_
_geom_angle_atom_site_label_1
_geom_angle_atom_site_label_2
_geom_angle_atom_site_label_3
_geom_angle
C7 O1 C8 122.1(4)
C16 N1 C12 123.0(4)
C16 N1 C6 110.6(4)
C12 N1 C6 119.5(4)
C14 N2 C15 106.0(3)
C14 N2 H2A 110.5
C15 N2 H2A 110.5
C14 N2 H2B 110.5
C15 N2 H2B 110.5
H2A N2 H2B 108.7
C2 C1 C18 118.8(5)
C2 C1 H1 120.6
C18 C1 H1 120.6
C1 C2 C3 121.9(5)
C1 C2 H2 119.1
C3 C2 H2 119.1
C2 C3 C4 119.8(4)
C2 C3 H3 120.1
C4 C3 H3 120.1
C19 C4 C3 118.1(4)
C19 C4 C5 119.0(4)
C3 C4 C5 122.9(4)
C4 C5 C6 116.1(4)
C4 C5 H5A 108.3
C6 C5 H5A 108.3
C4 C5 H5B 108.3
C6 C5 H5B 108.3
H5A C5 H5B 107.4
N1 C6 C7 101.4(4)
N1 C6 C5 115.0(4)
C7 C6 C5 114.5(4)
N1 C6 H6 108.5
C7 C6 H6 108.5
C5 C6 H6 108.5
C17 C7 O1 133.0(5)
C17 C7 C6 112.8(4)
O1 C7 C6 114.2(4)
O1 C8 C10 109.7(4)
O1 C8 C11 102.3(4)
C10 C8 C11 111.3(4)
O1 C8 C9 109.0(4)
C10 C8 C9 113.0(4)
C11 C8 C9 111.0(4)
C8 C9 H9A 109.5
C8 C9 H9B 109.5
H9A C9 H9B 109.5
C8 C9 H9C 109.5
H9A C9 H9C 109.5
H9B C9 H9C 109.5
C8 C10 H10A 109.5
C8 C10 H10B 109.5
H10A C10 H10B 109.5
C8 C10 H10C 109.5
H10A C10 H10C 109.5
H10B C10 H10C 109.5
C8 C11 H11A 109.5
C8 C11 H11B 109.5
H11A C11 H11B 109.5
C8 C11 H11C 109.5
H11A C11 H11C 109.5
H11B C11 H11C 109.5
N1 C12 C13 114.4(4)
N1 C12 C15 111.2(4)
C13 C12 C15 104.4(3)
N1 C12 H12 108.9
C13 C12 H12 108.9
C15 C12 H12 108.9
C14 C13 C12 106.5(4)
C14 C13 H13A 110.4
C12 C13 H13A 110.4
C14 C13 H13B 110.4
C12 C13 H13B 110.4
H13A C13 H13B 108.6
N2 C14 C13 103.1(4)
N2 C14 H14A 111.1
C13 C14 H14A 111.1
N2 C14 H14B 111.1
C13 C14 H14B 111.1
H14A C14 H14B 109.1
N2 C15 C12 103.9(3)
N2 C15 H15A 111.0
C12 C15 H15A 111.0
N2 C15 H15B 111.0
C12 C15 H15B 111.0
H15A C15 H15B 109.0
O2 C16 N1 125.0(4)
O2 C16 C17 127.1(4)
N1 C16 C17 107.8(4)
C7 C17 C16 106.5(4)
C7 C17 H17 126.8
C16 C17 H17 126.8
C1 C18 C19 120.5(5)
C1 C18 H18 119.7
C19 C18 H18 119.7
C4 C19 C18 120.8(5)
C4 C19 H19 119.6
C18 C19 H19 119.6

loop_
_geom_bond_atom_site_label_1
_geom_bond_atom_site_label_2
_geom_bond_distance
O1 C7 1.354(6)
O1 C8 1.481(5)
O2 C16 1.230(5)
N1 C16 1.365(6)
N1 C12 1.461(6)
N1 C6 1.469(6)
N2 C14 1.492(5)
N2 C15 1.497(5)
N2 H2A 0.9200
N2 H2B 0.9200
C1 C2 1.373(7)
C1 C18 1.397(7)
C1 H1 0.9500
C2 C3 1.385(7)
C2 H2 0.9500
C3 C4 1.425(7)
C3 H3 0.9500
C4 C19 1.390(6)
C4 C5 1.510(6)
C5 C6 1.543(6)
C5 H5A 0.9900
C5 H5B 0.9900
C6 C7 1.486(7)
C6 H6 1.0000
C7 C17 1.333(7)
C8 C10 1.515(6)
C8 C11 1.519(7)
C8 C9 1.526(7)
C9 H9A 0.9800
C9 H9B 0.9800
C9 H9C 0.9800
C10 H10A 0.9800
C10 H10B 0.9800
C10 H10C 0.9800
C11 H11A 0.9800
C11 H11B 0.9800
C11 H11C 0.9800
C12 C13 1.551(6)
C12 C15 1.574(6)
C12 H12 1.0000
C13 C14 1.511(7)
C13 H13A 0.9900
C13 H13B 0.9900
C14 H14A 0.9900
C14 H14B 0.9900
C15 H15A 0.9900
C15 H15B 0.9900
C16 C17 1.485(6)
C17 H17 0.9500
C18 C19 1.398(7)
C18 H18 0.9500
C19 H19 0.9500

loop_
_geom_torsion_atom_site_label_1
_geom_torsion_atom_site_label_2
_geom_torsion_atom_site_label_3
_geom_torsion_atom_site_label_4
_geom_torsion
C18 C1 C2 C3 0.8(7)
C1 C2 C3 C4 -1.5(7)
C2 C3 C4 C19 2.3(6)
C2 C3 C4 C5 -177.4(4)
C19 C4 C5 C6 125.2(5)
C3 C4 C5 C6 -55.1(6)
C16 N1 C6 C7 -7.7(5)
C12 N1 C6 C7 -159.5(4)
C16 N1 C6 C5 -131.8(4)
C12 N1 C6 C5 76.4(5)
C4 C5 C6 N1 77.8(5)
C4 C5 C6 C7 -39.1(6)
C8 O1 C7 C17 -10.1(7)
C8 O1 C7 C6 167.2(4)
N1 C6 C7 C17 2.4(5)
C5 C6 C7 C17 126.8(5)
N1 C6 C7 O1 -175.5(4)
C5 C6 C7 O1 -51.1(5)
C7 O1 C8 C10 69.3(5)
C7 O1 C8 C11 -172.5(4)
C7 O1 C8 C9 -54.9(5)
C16 N1 C12 C13 -52.7(6)
C6 N1 C12 C13 95.5(5)
C16 N1 C12 C15 65.3(5)
C6 N1 C12 C15 -146.6(4)
N1 C12 C13 C14 111.8(4)
C15 C12 C13 C14 -9.9(5)
C15 N2 C14 C13 -41.2(5)
C12 C13 C14 N2 30.8(5)
C14 N2 C15 C12 34.7(5)
N1 C12 C15 N2 -138.5(4)
C13 C12 C15 N2 -14.7(5)
C12 N1 C16 O2 -17.7(7)
C6 N1 C16 O2 -168.3(4)
C12 N1 C16 C17 160.5(4)
C6 N1 C16 C17 9.9(5)
O1 C7 C17 C16 -179.5(5)
C6 C7 C17 C16 3.2(5)
O2 C16 C17 C7 170.1(5)
N1 C16 C17 C7 -8.1(5)
C2 C1 C18 C19 -0.9(7)
C3 C4 C19 C18 -2.4(7)
C5 C4 C19 C18 177.3(4)
C1 C18 C19 C4 1.8(7)
